data_9005927
loop_
_publ_author_name
'Ghose, S.'
'Ito, Y.'
'Hatch, D. M.'

_publ_section_title
;
 Paraelectric-antiferroelectric phase transition in titanite, CaTiSiO5
 I. A high temperature X-ray diffraction study of the order parameter
 and transition mechanism
 Sample: T = 500 K
;
_journal_name_full 'Physics and Chemistry of Minerals'
_journal_page_first 591
_journal_page_last 603
_journal_volume 17
_journal_year 1991
_chemical_formula_sum 'Ca O5 Si Ti'
_chemical_name_mineral Titanite
_space_group_IT_number 15
_symmetry_space_group_name_Hall '-A 2ya'
_symmetry_space_group_name_H-M 'A 1 2/a 1'
_cell_angle_alpha 90
_cell_angle_beta 113.751
_cell_angle_gamma 90
_cell_length_a 7.0719
_cell_length_b 8.7464
_cell_length_c 6.5783
_cell_formula_units_Z 4
_cell_volume 372.430
_database_code_amcsd 0007509
_diffrn_ambient_temperature 500
_exptl_crystal_density_diffrn 3.496
_cod_original_formula_sum 'Ca Ti Si O5'
_cod_database_code 9005927

loop_
_space_group_symop_operation_xyz
x,y,z
x,1/2+y,1/2+z
1/2+x,-y,z
1/2+x,1/2-y,1/2+z
1/2-x,y,-z
1/2-x,1/2+y,1/2-z
-x,-y,-z
-x,1/2-y,1/2-z

loop_
_atom_site_aniso_label
_atom_site_aniso_U_11
_atom_site_aniso_U_22
_atom_site_aniso_U_33
_atom_site_aniso_U_12
_atom_site_aniso_U_13
_atom_site_aniso_U_23
Ca 0.03861 0.01229 0.01546 0.00000 0.00077 0.00000
Ti 0.02161 0.01256 0.01005 0.00258 0.00381 -0.00125
Si 0.01161 0.00636 0.00512 0.00000 0.00182 0.00000
O1 0.01002 0.01167 0.02057 0.00000 0.00703 0.00000
O2A 0.02014 0.01535 0.01113 0.00267 0.00434 0.00053
O3A 0.01713 0.01062 0.01409 0.00275 0.00721 0.00323

loop_
_atom_site_label
_atom_site_fract_x
_atom_site_fract_y
_atom_site_fract_z
Ca 0.25000 0.66890 0.50000
Ti 0.50000 0.50000 0.00000
Si 0.75000 0.68270 0.50000
O1 0.75000 0.57030 0.00000
O2A 0.91130 0.56580 0.68570
O3A 0.38290 0.71080 0.89740

loop_
_cod_related_entry_id
_cod_related_entry_database
_cod_related_entry_code
1 AMCSD 0007509
